data_7238204
loop_
_publ_author_name
'Wang, Ting'
'Wang, He-Fang'
'Yan, Xiu-Ping'

_publ_section_title
;
 Fabrication of anion complexes from
 5,6-dihydrodiindolo[3,2-a:2&#x2032;,3&#x2032;-c]phenazine as a building
 block
;
_journal_issue 10
_journal_name_full CrystEngComm
_journal_page_first 3177
_journal_paper_doi 10.1039/b927229a
_journal_volume 12
_journal_year 2010
_chemical_formula_sum 'C28 H22 N4 O2'
_chemical_formula_weight 446.50
_chemical_name_common DIPZ
_chemical_name_systematic
;
DIPZ
;
_space_group_IT_number 2
_space_group_name_Hall '-P 1'
_space_group_name_H-M_alt 'P -1'
_symmetry_cell_setting triclinic
_symmetry_space_group_name_H-M 'P -1'
_atom_sites_solution_hydrogens geom
_atom_sites_solution_primary direct
_atom_sites_solution_secondary difmap
_audit_creation_method SHELXL-97
_cell_angle_alpha 74.18(3)
_cell_angle_beta 88.87(3)
_cell_angle_gamma 89.89(3)
_cell_formula_units_Z 2
_cell_length_a 7.9968(16)
_cell_length_b 11.764(2)
_cell_length_c 11.929(2)
_cell_measurement_reflns_used 2121
_cell_measurement_temperature 113(2)
_cell_measurement_theta_max 27.872
_cell_measurement_theta_min 1.775
_cell_volume 1079.5(4)
_computing_cell_refinement crystalclear
_computing_data_collection crystalclear
_computing_data_reduction crystalclear
_computing_molecular_graphics 'Bruker SHELXTL'
_computing_publication_material 'Bruker SHELXTL'
_computing_structure_refinement 'SHELXL-97 (Sheldrick, 1997)'
_computing_structure_solution 'SHELXS-97 (Sheldrick, 1990)'
_diffrn_ambient_temperature 113(2)
_diffrn_measured_fraction_theta_full 0.993
_diffrn_measured_fraction_theta_max 0.993
_diffrn_measurement_device_type 'rigaku saturn'
_diffrn_measurement_method '\w scans'
_diffrn_radiation_monochromator confocal
_diffrn_radiation_source 'rotating anode'
_diffrn_radiation_type MoK\a
_diffrn_radiation_wavelength 0.71073
_diffrn_reflns_av_R_equivalents 0.0612
_diffrn_reflns_av_sigmaI/netI 0.0922
_diffrn_reflns_limit_h_max 5
_diffrn_reflns_limit_h_min -9
_diffrn_reflns_limit_k_max 14
_diffrn_reflns_limit_k_min -14
_diffrn_reflns_limit_l_max 14
_diffrn_reflns_limit_l_min -13
_diffrn_reflns_number 6832
_diffrn_reflns_theta_full 25.02
_diffrn_reflns_theta_max 25.02
_diffrn_reflns_theta_min 1.77
_diffrn_standards_decay_% 0
_diffrn_standards_interval_count 0
_diffrn_standards_interval_time 0
_diffrn_standards_number 0
_exptl_absorpt_coefficient_mu 0.089
_exptl_absorpt_correction_T_max 0.9929
_exptl_absorpt_correction_T_min 0.9842
_exptl_absorpt_correction_type multi-scan
_exptl_absorpt_process_details crystalclear
_exptl_crystal_density_diffrn 1.374
_exptl_crystal_density_method 'not measured'
_exptl_crystal_F_000 468
_exptl_crystal_size_max 0.18
_exptl_crystal_size_mid 0.16
_exptl_crystal_size_min 0.08
_refine_diff_density_max 0.191
_refine_diff_density_min -0.232
_refine_diff_density_rms 0.051
_refine_ls_extinction_method none
_refine_ls_goodness_of_fit_ref 0.971
_refine_ls_hydrogen_treatment mixed
_refine_ls_matrix_type full
_refine_ls_number_parameters 317
_refine_ls_number_reflns 3779
_refine_ls_number_restraints 2
_refine_ls_restrained_S_all 0.971
_refine_ls_R_factor_all 0.0969
_refine_ls_R_factor_gt 0.0543
_refine_ls_shift/su_max 0.001
_refine_ls_shift/su_mean 0.000
_refine_ls_structure_factor_coef Fsqd
_refine_ls_weighting_details 'calc w=1/[\s^2^(Fo^2^)+(0.0649P)^2^+0.0000P] where P=(Fo^2^+2Fc^2^)/3'
_refine_ls_weighting_scheme calc
_refine_ls_wR_factor_gt 0.1147
_refine_ls_wR_factor_ref 0.1328
_reflns_number_gt 2453
_reflns_number_total 3779
_reflns_threshold_expression >2sigma(I)
_cod_data_source_file b927229a.txt
_cod_data_source_block r81104d
_cod_depositor_comments
;
The following automatic conversions were performed:

data item '_exptl_absorpt_correction_type' value 'MULTI-SCAN' was
changed to 'multi-scan' in accordance with the
/home/saulius/struct/COD-crude-data/automatic-downloads/DataCite-retrospective/RSC/depositions/lib/dictionaries/cif_core.dic
dictionary named 'cif_core.dic' version 2.4.2 last updated on
2011-04-26.

data item '_symmetry_cell_setting' value 'Triclinic' was changed to
'triclinic' in accordance with the
/home/saulius/struct/COD-crude-data/automatic-downloads/DataCite-retrospective/RSC/depositions/lib/dictionaries/cif_core.dic
dictionary named 'cif_core.dic' version 2.4.2 last updated on
2011-04-26.

Automatic conversion script
Id: cif_fix_values 6909 2019-04-08 15:41:33Z antanas 
;
_cod_original_sg_symbol_H-M P-1
_cod_database_code 7238204

loop_
_symmetry_equiv_pos_as_xyz
'x, y, z'
'-x, -y, -z'

loop_
_atom_site_label
_atom_site_type_symbol
_atom_site_fract_x
_atom_site_fract_y
_atom_site_fract_z
_atom_site_U_iso_or_equiv
_atom_site_adp_type
_atom_site_occupancy
_atom_site_symmetry_multiplicity
_atom_site_calc_flag
_atom_site_refinement_flags
N1 N 0.7296(2) 0.94825(16) -0.09867(17) 0.0198(5) Uani 1 1 d D
N2 N 0.4177(2) 0.67134(16) 0.17950(17) 0.0201(5) Uani 1 1 d .
N3 N 0.5001(2) 0.78070(15) 0.35834(17) 0.0195(5) Uani 1 1 d .
N4 N 0.8084(2) 1.07505(16) 0.09584(18) 0.0203(5) Uani 1 1 d D
C1 C 0.6651(3) 0.86505(19) -0.1498(2) 0.0176(5) Uani 1 1 d .
C2 C 0.6871(3) 0.8566(2) -0.2632(2) 0.0209(6) Uani 1 1 d .
H2 H 0.7506 0.9119 -0.3181 0.025 Uiso 1 1 calc R
C3 C 0.6115(3) 0.7631(2) -0.2912(2) 0.0239(6) Uani 1 1 d .
H3 H 0.6233 0.7554 -0.3665 0.029 Uiso 1 1 calc R
C4 C 0.5170(3) 0.6796(2) -0.2081(2) 0.0242(6) Uani 1 1 d .
H4A H 0.4682 0.6169 -0.2292 0.029 Uiso 1 1 calc R
C5 C 0.4946(3) 0.6879(2) -0.0958(2) 0.0205(6) Uani 1 1 d .
H5 H 0.4311 0.6319 -0.0417 0.025 Uiso 1 1 calc R
C6 C 0.5689(3) 0.78208(19) -0.0646(2) 0.0170(5) Uani 1 1 d .
C7 C 0.5767(3) 0.81935(19) 0.0410(2) 0.0180(5) Uani 1 1 d .
C8 C 0.5105(3) 0.76981(19) 0.1566(2) 0.0169(5) Uani 1 1 d .
C9 C 0.3643(3) 0.6262(2) 0.2926(2) 0.0194(6) Uani 1 1 d .
C10 C 0.2641(3) 0.5227(2) 0.3215(2) 0.0225(6) Uani 1 1 d .
H10 H 0.2339 0.4877 0.2637 0.027 Uiso 1 1 calc R
C11 C 0.2118(3) 0.4742(2) 0.4340(2) 0.0249(6) Uani 1 1 d .
H11 H 0.1453 0.4066 0.4520 0.030 Uiso 1 1 calc R
C12 C 0.2572(3) 0.5251(2) 0.5235(2) 0.0250(6) Uani 1 1 d .
H12 H 0.2224 0.4902 0.6000 0.030 Uiso 1 1 calc R
C13 C 0.3520(3) 0.6256(2) 0.4978(2) 0.0233(6) Uani 1 1 d .
H13 H 0.3804 0.6592 0.5570 0.028 Uiso 1 1 calc R
C14 C 0.4080(3) 0.67939(19) 0.3815(2) 0.0178(5) Uani 1 1 d .
C15 C 0.5494(3) 0.82679(19) 0.2473(2) 0.0182(6) Uani 1 1 d .
C16 C 0.6488(3) 0.93223(19) 0.2164(2) 0.0177(5) Uani 1 1 d .
C17 C 0.7111(3) 1.00831(19) 0.2833(2) 0.0190(6) Uani 1 1 d .
C18 C 0.6941(3) 1.0114(2) 0.3992(2) 0.0225(6) Uani 1 1 d .
H18 H 0.6290 0.9552 0.4519 0.027 Uiso 1 1 calc R
C19 C 0.7750(3) 1.0988(2) 0.4345(2) 0.0247(6) Uani 1 1 d .
H19 H 0.7638 1.1014 0.5115 0.030 Uiso 1 1 calc R
C20 C 0.8740(3) 1.1837(2) 0.3559(2) 0.0266(6) Uani 1 1 d .
H20 H 0.9283 1.2413 0.3820 0.032 Uiso 1 1 calc R
C21 C 0.8927(3) 1.1836(2) 0.2409(2) 0.0229(6) Uani 1 1 d .
H21 H 0.9580 1.2403 0.1890 0.027 Uiso 1 1 calc R
C22 C 0.8104(3) 1.09570(19) 0.2050(2) 0.0186(6) Uani 1 1 d .
C23 C 0.7111(3) 0.97788(19) 0.1027(2) 0.0168(5) Uani 1 1 d .
C24 C 0.6753(3) 0.92095(19) 0.0152(2) 0.0167(5) Uani 1 1 d .
O1 O -0.0772(2) 0.16071(14) 0.85510(14) 0.0252(5) Uani 1 1 d .
O2 O 0.0811(2) 0.32314(13) 0.79192(14) 0.0243(4) Uani 1 1 d .
C25 C 0.0194(3) 0.2190(2) 0.6556(2) 0.0266(6) Uani 1 1 d .
H25A H -0.0147 0.1415 0.6532 0.040 Uiso 1 1 calc R
H25B H 0.1340 0.2321 0.6299 0.040 Uiso 1 1 calc R
H25C H -0.0498 0.2772 0.6054 0.040 Uiso 1 1 calc R
C26 C 0.0019(3) 0.2287(2) 0.7771(2) 0.0202(6) Uani 1 1 d .
C27 C 0.0607(3) 0.3452(2) 0.9057(2) 0.0267(6) Uani 1 1 d .
H27A H 0.1001 0.2783 0.9664 0.032 Uiso 1 1 calc R
H27B H -0.0562 0.3584 0.9215 0.032 Uiso 1 1 calc R
C28 C 0.1630(3) 0.4539(2) 0.9015(3) 0.0363(7) Uani 1 1 d .
H28A H 0.2778 0.4401 0.8843 0.054 Uiso 1 1 calc R
H28B H 0.1549 0.4712 0.9755 0.054 Uiso 1 1 calc R
H28C H 0.1214 0.5196 0.8419 0.054 Uiso 1 1 calc R
H1 H 0.791(3) 1.0119(15) -0.134(2) 0.031(7) Uiso 1 1 d D
H4 H 0.854(3) 1.1202(19) 0.0286(14) 0.032(8) Uiso 1 1 d D

loop_
_atom_site_aniso_label
_atom_site_aniso_U_11
_atom_site_aniso_U_22
_atom_site_aniso_U_33
_atom_site_aniso_U_23
_atom_site_aniso_U_13
_atom_site_aniso_U_12
N1 0.0216(11) 0.0183(10) 0.0185(12) -0.0036(9) 0.0035(9) -0.0072(9)
N2 0.0204(11) 0.0193(10) 0.0202(12) -0.0048(9) 0.0015(9) -0.0001(9)
N3 0.0202(11) 0.0169(10) 0.0212(12) -0.0050(9) -0.0017(9) -0.0005(9)
N4 0.0206(11) 0.0191(10) 0.0207(12) -0.0046(9) 0.0013(9) -0.0053(9)
C1 0.0168(12) 0.0169(11) 0.0200(14) -0.0065(10) -0.0020(10) 0.0000(10)
C2 0.0235(13) 0.0215(12) 0.0175(14) -0.0054(10) 0.0008(11) -0.0006(11)
C3 0.0266(14) 0.0277(13) 0.0189(14) -0.0089(11) 0.0004(11) 0.0011(12)
C4 0.0270(14) 0.0228(12) 0.0261(15) -0.0123(11) -0.0025(12) -0.0031(11)
C5 0.0224(13) 0.0198(12) 0.0214(14) -0.0089(10) -0.0002(11) -0.0022(11)
C6 0.0169(12) 0.0192(11) 0.0155(13) -0.0059(10) -0.0001(10) 0.0004(10)
C7 0.0185(12) 0.0173(11) 0.0183(13) -0.0051(10) -0.0010(10) 0.0003(10)
C8 0.0165(12) 0.0136(11) 0.0206(14) -0.0046(10) 0.0000(10) 0.0009(10)
C9 0.0168(12) 0.0191(11) 0.0203(14) -0.0019(10) 0.0010(10) 0.0020(10)
C10 0.0230(13) 0.0212(12) 0.0228(14) -0.0050(11) 0.0002(11) -0.0030(11)
C11 0.0233(14) 0.0195(12) 0.0296(15) -0.0034(11) 0.0043(12) -0.0047(11)
C12 0.0239(14) 0.0261(13) 0.0210(14) 0.0003(11) 0.0041(11) -0.0033(11)
C13 0.0231(13) 0.0254(13) 0.0218(14) -0.0073(11) 0.0018(11) 0.0015(11)
C14 0.0166(12) 0.0176(11) 0.0198(14) -0.0064(10) 0.0006(10) -0.0006(10)
C15 0.0160(12) 0.0187(12) 0.0199(14) -0.0052(10) -0.0006(10) 0.0034(10)
C16 0.0192(12) 0.0178(11) 0.0169(13) -0.0060(10) 0.0001(10) 0.0017(10)
C17 0.0187(12) 0.0205(12) 0.0186(14) -0.0066(10) 0.0003(10) 0.0015(10)
C18 0.0236(13) 0.0228(12) 0.0219(15) -0.0073(11) -0.0027(11) 0.0003(11)
C19 0.0307(15) 0.0273(13) 0.0201(14) -0.0129(11) -0.0048(12) 0.0007(12)
C20 0.0281(15) 0.0254(13) 0.0297(16) -0.0133(12) -0.0047(12) -0.0043(12)
C21 0.0238(13) 0.0181(12) 0.0284(16) -0.0089(11) -0.0025(11) -0.0030(11)
C22 0.0188(12) 0.0205(12) 0.0174(14) -0.0065(10) -0.0018(10) 0.0021(10)
C23 0.0155(12) 0.0154(11) 0.0197(13) -0.0048(10) -0.0031(10) 0.0005(10)
C24 0.0150(12) 0.0192(11) 0.0155(13) -0.0041(10) 0.0014(10) 0.0023(10)
O1 0.0283(10) 0.0221(9) 0.0225(10) -0.0018(8) 0.0034(8) -0.0068(8)
O2 0.0261(10) 0.0202(8) 0.0254(10) -0.0046(8) 0.0031(8) -0.0071(8)
C25 0.0302(15) 0.0253(13) 0.0231(15) -0.0042(12) -0.0031(12) 0.0014(12)
C26 0.0165(12) 0.0176(12) 0.0242(15) -0.0014(11) -0.0047(11) 0.0015(10)
C27 0.0292(15) 0.0278(13) 0.0251(15) -0.0108(12) 0.0008(12) 0.0002(12)
C28 0.0356(16) 0.0304(14) 0.0473(19) -0.0181(13) 0.0012(14) -0.0042(13)

loop_
_atom_type_symbol
_atom_type_description
_atom_type_scat_dispersion_real
_atom_type_scat_dispersion_imag
_atom_type_scat_source
C C 0.0033 0.0016 'International Tables Vol C Tables 4.2.6.8 and 6.1.1.4'
H H 0.0000 0.0000 'International Tables Vol C Tables 4.2.6.8 and 6.1.1.4'
N N 0.0061 0.0033 'International Tables Vol C Tables 4.2.6.8 and 6.1.1.4'
O O 0.0106 0.0060 'International Tables Vol C Tables 4.2.6.8 and 6.1.1.4'

loop_
_geom_angle_atom_site_label_1
_geom_angle_atom_site_label_2
_geom_angle_atom_site_label_3
_geom_angle
C24 N1 C1 108.6(2)
C24 N1 H1 124.9(17)
C1 N1 H1 126.4(17)
C8 N2 C9 116.4(2)
C15 N3 C14 116.4(2)
C23 N4 C22 108.6(2)
C23 N4 H4 123.5(17)
C22 N4 H4 127.6(17)
N1 C1 C2 129.1(2)
N1 C1 C6 108.5(2)
C2 C1 C6 122.4(2)
C3 C2 C1 117.5(2)
C3 C2 H2 121.3
C1 C2 H2 121.3
C2 C3 C4 121.0(2)
C2 C3 H3 119.5
C4 C3 H3 119.5
C5 C4 C3 121.6(2)
C5 C4 H4A 119.2
C3 C4 H4A 119.2
C4 C5 C6 118.9(2)
C4 C5 H5 120.6
C6 C5 H5 120.6
C5 C6 C1 118.6(2)
C5 C6 C7 135.2(2)
C1 C6 C7 106.2(2)
C24 C7 C8 120.7(2)
C24 C7 C6 106.7(2)
C8 C7 C6 132.6(2)
N2 C8 C7 119.5(2)
N2 C8 C15 121.5(2)
C7 C8 C15 119.0(2)
N2 C9 C10 118.8(2)
N2 C9 C14 121.9(2)
C10 C9 C14 119.3(2)
C11 C10 C9 120.2(2)
C11 C10 H10 119.9
C9 C10 H10 119.9
C10 C11 C12 120.9(2)
C10 C11 H11 119.5
C12 C11 H11 119.5
C13 C12 C11 120.1(2)
C13 C12 H12 120.0
C11 C12 H12 120.0
C12 C13 C14 120.7(3)
C12 C13 H13 119.6
C14 C13 H13 119.6
N3 C14 C9 121.9(2)
N3 C14 C13 119.3(2)
C9 C14 C13 118.8(2)
N3 C15 C16 119.7(2)
N3 C15 C8 121.8(2)
C16 C15 C8 118.5(2)
C23 C16 C15 120.8(2)
C23 C16 C17 106.4(2)
C15 C16 C17 132.7(2)
C18 C17 C22 119.0(2)
C18 C17 C16 134.8(2)
C22 C17 C16 106.2(2)
C19 C18 C17 119.2(2)
C19 C18 H18 120.4
C17 C18 H18 120.4
C18 C19 C20 120.9(2)
C18 C19 H19 119.5
C20 C19 H19 119.5
C21 C20 C19 121.4(2)
C21 C20 H20 119.3
C19 C20 H20 119.3
C20 C21 C22 117.8(2)
C20 C21 H21 121.1
C22 C21 H21 121.1
N4 C22 C21 129.6(2)
N4 C22 C17 108.7(2)
C21 C22 C17 121.8(2)
N4 C23 C16 110.1(2)
N4 C23 C24 129.4(2)
C16 C23 C24 120.4(2)
N1 C24 C7 110.0(2)
N1 C24 C23 129.4(2)
C7 C24 C23 120.6(2)
C26 O2 C27 116.43(19)
C26 C25 H25A 109.5
C26 C25 H25B 109.5
H25A C25 H25B 109.5
C26 C25 H25C 109.5
H25A C25 H25C 109.5
H25B C25 H25C 109.5
O1 C26 O2 122.6(2)
O1 C26 C25 125.0(2)
O2 C26 C25 112.4(2)
O2 C27 C28 106.4(2)
O2 C27 H27A 110.4
C28 C27 H27A 110.4
O2 C27 H27B 110.4
C28 C27 H27B 110.4
H27A C27 H27B 108.6
C27 C28 H28A 109.5
C27 C28 H28B 109.5
H28A C28 H28B 109.5
C27 C28 H28C 109.5
H28A C28 H28C 109.5
H28B C28 H28C 109.5

loop_
_geom_bond_atom_site_label_1
_geom_bond_atom_site_label_2
_geom_bond_distance
N1 C24 1.370(3)
N1 C1 1.391(3)
N1 H1 0.896(10)
N2 C8 1.338(3)
N2 C9 1.368(3)
N3 C15 1.339(3)
N3 C14 1.362(3)
N4 C23 1.367(3)
N4 C22 1.389(3)
N4 H4 0.903(10)
C1 C2 1.392(3)
C1 C6 1.417(3)
C2 C3 1.377(3)
C2 H2 0.9300
C3 C4 1.401(3)
C3 H3 0.9300
C4 C5 1.377(3)
C4 H4A 0.9300
C5 C6 1.399(3)
C5 H5 0.9300
C6 C7 1.445(3)
C7 C24 1.392(3)
C7 C8 1.433(3)
C8 C15 1.458(3)
C9 C10 1.417(3)
C9 C14 1.420(3)
C10 C11 1.365(3)
C10 H10 0.9300
C11 C12 1.413(4)
C11 H11 0.9300
C12 C13 1.365(3)
C12 H12 0.9300
C13 C14 1.422(3)
C13 H13 0.9300
C15 C16 1.431(3)
C16 C23 1.398(3)
C16 C17 1.446(3)
C17 C18 1.397(3)
C17 C22 1.417(3)
C18 C19 1.379(3)
C18 H18 0.9300
C19 C20 1.402(4)
C19 H19 0.9300
C20 C21 1.377(4)
C20 H20 0.9300
C21 C22 1.393(3)
C21 H21 0.9300
C23 C24 1.419(3)
O1 C26 1.216(3)
O2 C26 1.334(3)
O2 C27 1.456(3)
C25 C26 1.489(3)
C25 H25A 0.9600
C25 H25B 0.9600
C25 H25C 0.9600
C27 C28 1.508(3)
C27 H27A 0.9700
C27 H27B 0.9700
C28 H28A 0.9600
C28 H28B 0.9600
C28 H28C 0.9600

loop_
_geom_hbond_atom_site_label_D
_geom_hbond_atom_site_label_H
_geom_hbond_atom_site_label_A
_geom_hbond_distance_DH
_geom_hbond_distance_HA
_geom_hbond_distance_DA
_geom_hbond_angle_DHA
_geom_hbond_site_symmetry_A
N1 H1 O1 0.896(10) 2.019(14) 2.858(3) 156(2) 1_664
N4 H4 O1 0.903(10) 2.057(15) 2.902(3) 155(2) 1_664

loop_
_geom_torsion_atom_site_label_1
_geom_torsion_atom_site_label_2
_geom_torsion_atom_site_label_3
_geom_torsion_atom_site_label_4
_geom_torsion
C24 N1 C1 C2 -179.6(2)
C24 N1 C1 C6 -0.8(2)
N1 C1 C2 C3 178.6(2)
C6 C1 C2 C3 -0.1(3)
C1 C2 C3 C4 -0.5(3)
C2 C3 C4 C5 0.6(3)
C3 C4 C5 C6 -0.3(3)
C4 C5 C6 C1 -0.2(3)
C4 C5 C6 C7 -178.9(2)
N1 C1 C6 C5 -178.52(19)
C2 C1 C6 C5 0.4(3)
N1 C1 C6 C7 0.5(2)
C2 C1 C6 C7 179.4(2)
C5 C6 C7 C24 178.7(2)
C1 C6 C7 C24 -0.1(2)
C5 C6 C7 C8 1.3(4)
C1 C6 C7 C8 -177.5(2)
C9 N2 C8 C7 177.41(19)
C9 N2 C8 C15 -1.2(3)
C24 C7 C8 N2 -179.2(2)
C6 C7 C8 N2 -2.1(4)
C24 C7 C8 C15 -0.6(3)
C6 C7 C8 C15 176.5(2)
C8 N2 C9 C10 179.35(19)
C8 N2 C9 C14 -1.4(3)
N2 C9 C10 C11 178.6(2)
C14 C9 C10 C11 -0.7(3)
C9 C10 C11 C12 -0.5(3)
C10 C11 C12 C13 1.3(3)
C11 C12 C13 C14 -0.8(3)
C15 N3 C14 C9 -0.9(3)
C15 N3 C14 C13 179.8(2)
N2 C9 C14 N3 2.5(3)
C10 C9 C14 N3 -178.19(19)
N2 C9 C14 C13 -178.2(2)
C10 C9 C14 C13 1.1(3)
C12 C13 C14 N3 178.9(2)
C12 C13 C14 C9 -0.4(3)
C14 N3 C15 C16 -179.07(19)
C14 N3 C15 C8 -1.7(3)
N2 C8 C15 N3 2.8(3)
C7 C8 C15 N3 -175.75(19)
N2 C8 C15 C16 -179.73(19)
C7 C8 C15 C16 1.7(3)
N3 C15 C16 C23 175.8(2)
C8 C15 C16 C23 -1.7(3)
N3 C15 C16 C17 -1.5(4)
C8 C15 C16 C17 -179.0(2)
C23 C16 C17 C18 179.6(2)
C15 C16 C17 C18 -2.9(4)
C23 C16 C17 C22 -0.7(2)
C15 C16 C17 C22 176.8(2)
C22 C17 C18 C19 -0.4(3)
C16 C17 C18 C19 179.3(2)
C17 C18 C19 C20 -0.3(3)
C18 C19 C20 C21 0.6(4)
C19 C20 C21 C22 -0.3(3)
C23 N4 C22 C21 179.5(2)
C23 N4 C22 C17 0.1(2)
C20 C21 C22 N4 -179.7(2)
C20 C21 C22 C17 -0.3(3)
C18 C17 C22 N4 -179.82(19)
C16 C17 C22 N4 0.4(2)
C18 C17 C22 C21 0.7(3)
C16 C17 C22 C21 -179.1(2)
C22 N4 C23 C16 -0.6(2)
C22 N4 C23 C24 -178.1(2)
C15 C16 C23 N4 -177.09(18)
C17 C16 C23 N4 0.8(2)
C15 C16 C23 C24 0.7(3)
C17 C16 C23 C24 178.56(18)
C1 N1 C24 C7 0.7(2)
C1 N1 C24 C23 178.3(2)
C8 C7 C24 N1 177.36(19)
C6 C7 C24 N1 -0.4(2)
C8 C7 C24 C23 -0.5(3)
C6 C7 C24 C23 -178.23(18)
N4 C23 C24 N1 0.4(4)
C16 C23 C24 N1 -176.9(2)
N4 C23 C24 C7 177.7(2)
C16 C23 C24 C7 0.4(3)
C27 O2 C26 O1 -3.3(3)
C27 O2 C26 C25 175.49(18)
C26 O2 C27 C28 179.04(18)
